data_7119828
loop_
_publ_author_name
'Min Liu'
'Shumei Chen'
'Tian Wen'
'Jian Zhang'

_publ_section_title
;
 Encapsulation of LnIII ions/Ag nanoparticles within Cd(II) boron
 imidazolate frameworks for tuning luminescence emission
;
_journal_name_full Chem.Commun.
_journal_page_first 8577
_journal_volume 52
_journal_year 2016
_chemical_formula_moiety 'C19 H21 B Cd N9 O4'
_chemical_formula_sum 'C19 H21 B Cd N9 O4'
_chemical_formula_weight 562.67
_chemical_name_systematic
;
 ? 
;
_space_group_crystal_system triclinic
_space_group_IT_number 2
_space_group_name_Hall '-P 1'
_space_group_name_H-M_alt 'P -1'
_symmetry_space_group_name_Hall '-P 1'
_symmetry_space_group_name_H-M 'P -1'
_atom_sites_solution_hydrogens geom
_atom_sites_solution_primary direct
_atom_sites_solution_secondary difmap
_audit_creation_date 2016-01-05
_audit_creation_method
;
Olex2 1.2
(compiled 2015.09.30 svn.r3233 for OlexSys, GUI svn.r5103)
;
_audit_update_record
;
2016-04-04 deposited with the CCDC.
2016-06-08 downloaded from the CCDC.
;
_cell_angle_alpha 82.238(7)
_cell_angle_beta 89.592(7)
_cell_angle_gamma 78.252(4)
_cell_formula_units_Z 2
_cell_length_a 8.562(3)
_cell_length_b 8.839(3)
_cell_length_c 16.904(5)
_cell_measurement_reflns_used 3418
_cell_measurement_temperature 293(2)
_cell_measurement_theta_max 27.5011
_cell_measurement_theta_min 2.3759
_cell_volume 1240.7(7)
_computing_molecular_graphics 'Olex2 (Dolomanov et al., 2009)'
_computing_publication_material 'Olex2 (Dolomanov et al., 2009)'
_computing_structure_refinement 'XL (Sheldrick, 2008)'
_computing_structure_solution 'olex2.solve (Bourhis et al., 2015)'
_diffrn_ambient_temperature 293(2)
_diffrn_measured_fraction_theta_full 0.993
_diffrn_measured_fraction_theta_max 0.993
_diffrn_measurement_device_type 'Bruker P4'
_diffrn_measurement_method '\w scans'
_diffrn_radiation_monochromator graphite
_diffrn_radiation_type MoK\a
_diffrn_radiation_wavelength 0.71073
_diffrn_reflns_av_R_equivalents 0.0272
_diffrn_reflns_av_unetI/netI 0.0357
_diffrn_reflns_limit_h_max 11
_diffrn_reflns_limit_h_min -11
_diffrn_reflns_limit_k_max 11
_diffrn_reflns_limit_k_min -11
_diffrn_reflns_limit_l_max 21
_diffrn_reflns_limit_l_min -21
_diffrn_reflns_number 15563
_diffrn_reflns_theta_full 27.47
_diffrn_reflns_theta_max 27.47
_diffrn_reflns_theta_min 2.38
_diffrn_source 'fine-focus sealed tube'
_exptl_absorpt_coefficient_mu 0.923
_exptl_absorpt_correction_T_max 0.871
_exptl_absorpt_correction_T_min 0.847
_exptl_absorpt_correction_type none
_exptl_crystal_colour Orange
_exptl_crystal_density_diffrn 1.506
_exptl_crystal_density_method 'not measured'
_exptl_crystal_description Prism
_exptl_crystal_F_000 566.0
_exptl_crystal_size_max 0.2000
_exptl_crystal_size_mid 0.1500
_exptl_crystal_size_min 0.1500
_refine_diff_density_max 3.109
_refine_diff_density_min -0.462
_refine_diff_density_rms 0.179
_refine_ls_extinction_method none
_refine_ls_goodness_of_fit_ref 1.106
_refine_ls_hydrogen_treatment constr
_refine_ls_matrix_type full
_refine_ls_number_parameters 310
_refine_ls_number_reflns 5644
_refine_ls_number_restraints 0
_refine_ls_restrained_S_all 1.106
_refine_ls_R_factor_all 0.0482
_refine_ls_R_factor_gt 0.0416
_refine_ls_shift/su_max 0.001
_refine_ls_shift/su_mean 0.000
_refine_ls_structure_factor_coef Fsqd
_refine_ls_weighting_details 'calc w=1/[\s^2^(Fo^2^)+(0.0780P)^2^+4.0100P] where P=(Fo^2^+2Fc^2^)/3'
_refine_ls_weighting_scheme calc
_refine_ls_wR_factor_gt 0.1430
_refine_ls_wR_factor_ref 0.1486
_reflns_number_gt 5059
_reflns_number_total 5681
_reflns_threshold_expression >2sigma(I)
_cod_data_source_file c6cc03285k2.cif
_cod_data_source_block BIF-80
_cod_database_code 7119828
_olex2_refinement_description
;
1. Fixed Uiso
 At 1.2 times of:
  All C(H) groups
 At 1.5 times of:
  All C(H,H,H) groups, All O(H) groups
2.a Aromatic/amide H refined with riding coordinates:
 C16(H16), C17(H17), C20(H20), C21(H21), C22(H22), C24(H24), C25(H25),
 C26(H26), C27(H27), C30(H30), C31(H31), C32(H32), C33(H33), C35(H35)
2.b Idealised Me refined as rotating group:
 C39(H39A,H39B,H39C), C3(H3A,H3B,H3C)
2.c Idealised tetrahedral OH refined as rotating group:
 O15(H15)
;
_olex2_submission_special_instructions 'No special instructions were received'

loop_
_space_group_symop_id
_space_group_symop_operation_xyz
1 'x, y, z'
2 '-x, -y, -z'

loop_
_atom_site_label
_atom_site_type_symbol
_atom_site_fract_x
_atom_site_fract_y
_atom_site_fract_z
_atom_site_U_iso_or_equiv
_atom_site_adp_type
_atom_site_occupancy
_atom_site_calc_flag
_atom_site_disorder_assembly
_atom_site_disorder_group
_atom_site_refinement_flags_posn
Cd1 Cd 0.24146(3) 0.67606(3) 0.787293(18) 0.02152(13) Uani 1 d . . .
N2 N 0.5048(4) 0.4664(5) 0.2240(2) 0.0263(8) Uani 1 d . . .
O3 O 0.2889(5) 0.6665(5) 0.6018(3) 0.0479(10) Uani 1 d . . .
N4 N 0.1347(4) 0.9246(4) 0.1545(2) 0.0234(8) Uani 1 d . . .
B5 B 0.1748(5) 0.7657(5) 0.1228(3) 0.0203(9) Uani 1 d . . .
N6 N 0.0226(4) 0.6985(4) 0.1176(2) 0.0219(7) Uani 1 d . . .
N7 N -0.0058(5) 0.1479(5) 0.1873(3) 0.0333(9) Uani 1 d . . .
N8 N 0.2466(4) 0.7800(4) 0.0390(2) 0.0212(7) Uani 1 d . . .
N11 N 0.1532(5) 0.4548(5) 0.8566(3) 0.0301(9) Uani 1 d . . .
N12 N 0.3197(5) 0.7181(5) 0.9189(2) 0.0284(8) Uani 1 d . . .
N14 N 0.3904(9) 0.1042(7) 0.6635(4) 0.0658(17) Uani 1 d . . .
O15 O 0.2973(6) 0.5644(8) 0.4669(3) 0.0661(15) Uani 1 d . . .
H15 H 0.3369 0.5867 0.5066 0.099 Uiso 1 calc . . GR
C16 C 0.0154(5) 0.4246(5) 0.8367(3) 0.0262(9) Uani 1 d . . .
H16 H -0.0495 0.4832 0.7949 0.031 Uiso 1 calc . . R
C17 C 0.2945(6) 0.6293(6) 0.2630(3) 0.0299(10) Uani 1 d . . .
H17 H 0.2193 0.6819 0.2950 0.036 Uiso 1 calc . . R
N18 N 0.2969(4) 0.6538(4) 0.1806(2) 0.0216(7) Uani 1 d . . .
C19 C 0.1604(6) 0.6258(6) 0.6189(3) 0.0323(11) Uani 1 d . . .
C20 C 0.2287(6) 0.6940(5) 0.9808(3) 0.0247(9) Uani 1 d . . .
H20 H 0.1594 0.6249 0.9840 0.030 Uiso 1 calc . . R
C21 C 0.2394(6) 0.0010(6) 0.1870(4) 0.0358(12) Uani 1 d . . .
H21 H 0.3491 -0.0336 0.1939 0.043 Uiso 1 calc . . R
C22 C 0.1029(6) 0.2497(5) 0.9366(3) 0.0285(10) Uani 1 d . . .
H22 H 0.1132 0.1657 0.9771 0.034 Uiso 1 calc . . R
C23 C 0.0767(6) 0.5625(6) 0.5569(3) 0.0284(10) Uani 1 d . . .
C24 C 0.3924(8) 0.9575(7) 0.6869(4) 0.0496(15) Uani 1 d . . .
H24 H 0.4438 0.8853 0.6551 0.060 Uiso 1 calc . . R
C25 C 0.4210(6) 0.5151(6) 0.2887(3) 0.0299(10) Uani 1 d . . .
H25 H 0.4472 0.4757 0.3419 0.036 Uiso 1 calc . . R
C26 C 0.0727(7) 0.4712(7) 0.4290(3) 0.0362(11) Uani 1 d . . .
H26 H 0.1221 0.4517 0.3812 0.043 Uiso 1 calc . . R
C27 C 0.4259(5) 0.5504(5) 0.1613(3) 0.0233(9) Uani 1 d . . .
H27 H 0.4556 0.5398 0.1090 0.028 Uiso 1 calc . . R
C28 C 0.1507(7) 0.5335(7) 0.4844(3) 0.0365(11) Uani 1 d . . .
C30 C 0.3594(6) 0.8647(6) 0.0114(3) 0.0307(10) Uani 1 d . . .
H30 H 0.3986 0.9352 0.0380 0.037 Uiso 1 calc . . R
C31 C 0.1512(7) 0.1362(6) 0.2072(4) 0.0398(13) Uani 1 d . . .
H31 H 0.1917 0.2096 0.2309 0.048 Uiso 1 calc . . R
C32 C -0.0102(6) 0.0203(5) 0.1565(3) 0.0288(10) Uani 1 d . . .
H32 H -0.1036 -0.0023 0.1378 0.035 Uiso 1 calc . . R
C33 C 0.4025(6) 0.8258(6) 0.9384(3) 0.0336(11) Uani 1 d . . .
H33 H 0.4770 0.8661 0.9062 0.040 Uiso 1 calc . . R
C35 C 0.2078(6) 0.3438(6) 0.9198(3) 0.0309(10) Uani 1 d . . .
H35 H 0.3036 0.3344 0.9474 0.037 Uiso 1 calc . . R
O36 O 0.0961(5) 0.6324(5) 0.6859(2) 0.0421(9) Uani 1 d . . .
O38 O 0.3316(6) 0.9088(5) 0.7474(3) 0.0510(11) Uani 1 d . . .
C39 C 0.3066(13) 0.2223(9) 0.7089(7) 0.090(3) Uani 1 d . . .
H39A H 0.1985 0.2564 0.6892 0.135 Uiso 1 calc . . GR
H39B H 0.3588 0.3094 0.7034 0.135 Uiso 1 calc . . GR
H39C H 0.3069 0.1794 0.7642 0.135 Uiso 1 calc . . GR
C3 C 0.464(2) 0.1609(16) 0.5915(7) 0.144(6) Uani 1 d . . .
H3A H 0.5518 0.0822 0.5791 0.215 Uiso 1 calc . . GR
H3B H 0.5011 0.2532 0.5993 0.215 Uiso 1 calc . . GR
H3C H 0.3867 0.1851 0.5483 0.215 Uiso 1 calc . . GR

loop_
_atom_site_aniso_label
_atom_site_aniso_U_11
_atom_site_aniso_U_22
_atom_site_aniso_U_33
_atom_site_aniso_U_23
_atom_site_aniso_U_13
_atom_site_aniso_U_12
Cd1 0.02071(18) 0.02082(18) 0.02271(19) -0.00598(12) -0.00039(12) -0.00147(12)
N2 0.0220(18) 0.0279(19) 0.025(2) -0.0035(15) 0.0009(15) 0.0030(15)
O3 0.042(2) 0.062(3) 0.046(2) -0.018(2) -0.0090(18) -0.018(2)
N4 0.0214(17) 0.0225(18) 0.0270(19) -0.0092(15) 0.0010(15) -0.0019(14)
B5 0.017(2) 0.019(2) 0.024(2) -0.0054(18) 0.0014(17) 0.0008(17)
N6 0.0185(17) 0.0201(17) 0.0264(19) -0.0055(14) 0.0001(14) -0.0012(13)
N7 0.029(2) 0.029(2) 0.041(2) -0.0164(18) -0.0033(18) 0.0029(17)
N8 0.0202(17) 0.0203(17) 0.0231(18) -0.0043(14) 0.0005(14) -0.0034(13)
N11 0.028(2) 0.027(2) 0.036(2) -0.0029(17) -0.0013(17) -0.0083(16)
N12 0.027(2) 0.034(2) 0.026(2) -0.0087(16) 0.0004(16) -0.0071(16)
N14 0.093(5) 0.055(3) 0.057(4) -0.001(3) 0.011(3) -0.036(3)
O15 0.049(3) 0.124(5) 0.045(3) -0.036(3) 0.016(2) -0.049(3)
C16 0.024(2) 0.025(2) 0.029(2) -0.0017(18) -0.0009(18) -0.0040(17)
C17 0.026(2) 0.039(3) 0.022(2) -0.0099(19) 0.0051(18) 0.0034(19)
N18 0.0185(17) 0.0247(18) 0.0203(18) -0.0050(14) 0.0018(14) -0.0002(14)
C19 0.038(3) 0.029(2) 0.028(3) -0.0056(19) -0.010(2) -0.002(2)
C20 0.029(2) 0.025(2) 0.023(2) -0.0086(17) 0.0024(17) -0.0076(17)
C21 0.023(2) 0.036(3) 0.052(3) -0.021(2) -0.004(2) -0.0028(19)
C22 0.026(2) 0.026(2) 0.032(3) 0.0007(19) -0.0054(19) -0.0067(18)
C23 0.034(2) 0.032(2) 0.020(2) -0.0065(18) -0.0029(18) -0.0072(19)
C24 0.065(4) 0.039(3) 0.049(4) -0.013(3) 0.010(3) -0.016(3)
C25 0.027(2) 0.039(3) 0.020(2) -0.0037(19) 0.0017(18) -0.0003(19)
C26 0.041(3) 0.051(3) 0.021(2) -0.013(2) 0.003(2) -0.013(2)
C27 0.022(2) 0.026(2) 0.021(2) -0.0046(17) 0.0025(16) -0.0009(16)
C28 0.038(3) 0.050(3) 0.026(3) -0.009(2) 0.003(2) -0.018(2)
C30 0.033(2) 0.038(3) 0.028(2) -0.010(2) 0.0044(19) -0.019(2)
C31 0.036(3) 0.032(3) 0.054(4) -0.022(2) -0.009(2) -0.003(2)
C32 0.023(2) 0.026(2) 0.036(3) -0.0113(19) -0.0021(19) 0.0011(17)
C33 0.034(3) 0.045(3) 0.028(3) -0.007(2) 0.006(2) -0.021(2)
C35 0.026(2) 0.031(2) 0.036(3) -0.007(2) -0.0052(19) -0.0051(19)
O36 0.054(2) 0.052(2) 0.0248(19) -0.0155(17) -0.0055(17) -0.0150(19)
O38 0.071(3) 0.032(2) 0.051(3) -0.0034(18) 0.013(2) -0.017(2)
C39 0.116(8) 0.034(4) 0.119(8) -0.010(4) 0.017(6) -0.015(4)
C3 0.238(17) 0.139(11) 0.087(8) -0.011(7) 0.064(10) -0.120(12)

loop_
_atom_type_symbol
_atom_type_description
_atom_type_scat_dispersion_real
_atom_type_scat_dispersion_imag
_atom_type_scat_source
C C 0.0033 0.0016 'International Tables Vol C Tables 4.2.6.8 and 6.1.1.4'
H H 0.0000 0.0000 'International Tables Vol C Tables 4.2.6.8 and 6.1.1.4'
B B 0.0013 0.0007 'International Tables Vol C Tables 4.2.6.8 and 6.1.1.4'
N N 0.0061 0.0033 'International Tables Vol C Tables 4.2.6.8 and 6.1.1.4'
O O 0.0106 0.0060 'International Tables Vol C Tables 4.2.6.8 and 6.1.1.4'
Cd Cd -0.8075 1.2024 'International Tables Vol C Tables 4.2.6.8 and 6.1.1.4'

loop_
_geom_angle_atom_site_label_1
_geom_angle_atom_site_label_2
_geom_angle_atom_site_label_3
_geom_angle
_geom_angle_site_symmetry_1
_geom_angle_site_symmetry_3
N2 Cd1 N7 168.86(15) 2_666 2_566
N2 Cd1 N11 92.13(14) 2_666 .
N2 Cd1 N12 87.92(14) 2_666 .
N2 Cd1 O38 90.24(16) 2_666 .
N7 Cd1 N11 93.41(16) 2_566 .
N7 Cd1 N12 82.96(15) 2_566 .
N11 Cd1 N12 84.90(14) . .
O36 Cd1 N2 106.48(15) . 2_666
O36 Cd1 N7 83.77(15) . 2_566
O36 Cd1 N11 83.26(15) . .
O36 Cd1 N12 161.63(15) . .
O36 Cd1 O38 107.91(16) . .
O38 Cd1 N7 82.31(16) . 2_566
O38 Cd1 N11 167.40(16) . .
O38 Cd1 N12 82.82(15) . .
C25 N2 Cd1 132.0(3) . 2_666
C27 N2 Cd1 121.0(3) . 2_666
C27 N2 C25 105.2(4) . .
C21 N4 B5 127.5(4) 1_565 .
C32 N4 B5 127.7(4) 1_565 .
C32 N4 C21 104.8(4) 1_565 1_565
N4 B5 N6 110.3(3) . .
N8 B5 N4 111.7(4) . .
N8 B5 N6 108.0(4) . .
N18 B5 N4 108.2(4) . .
N18 B5 N6 109.7(3) . .
N18 B5 N8 108.9(3) . .
C16 N6 B5 127.9(4) 2_566 .
C16 N6 C22 104.7(4) 2_566 2_566
C22 N6 B5 127.4(4) 2_566 .
C31 N7 Cd1 132.9(3) . 2_566
C32 N7 Cd1 121.5(3) . 2_566
C32 N7 C31 105.1(4) . .
C20 N8 B5 126.2(4) 1_554 .
C20 N8 C30 105.3(4) 1_554 .
C30 N8 B5 127.8(4) . .
C16 N11 Cd1 119.8(3) . .
C16 N11 C35 104.3(4) . .
C35 N11 Cd1 135.8(3) . .
C20 N12 Cd1 120.4(3) . .
C20 N12 C33 104.8(4) . .
C33 N12 Cd1 128.2(3) . .
C24 N14 C39 120.3(7) 1_545 .
C24 N14 C3 123.8(8) 1_545 .
C3 N14 C39 115.9(8) . .
N11 C16 N6 113.6(4) . 2_566
C25 C17 N18 107.7(4) . .
C17 N18 B5 128.1(4) . .
C27 N18 B5 127.0(4) . .
C27 N18 C17 104.8(4) . .
O3 C19 C23 118.7(5) . .
O3 C19 O36 124.0(5) . .
O36 C19 C23 117.2(5) . .
N12 C20 N8 112.9(4) . 1_556
C31 C21 N4 107.0(4) . 1_545
C35 C22 N6 107.1(4) . 2_566
C26 C23 C19 120.5(5) 2_566 .
C26 C23 C28 119.1(5) 2_566 .
C28 C23 C19 120.4(5) . .
O38 C24 N14 124.2(6) . 1_565
C17 C25 N2 109.2(4) . .
C23 C26 C28 121.6(5) 2_566 .
N2 C27 N18 113.0(4) . .
O15 C28 C23 122.0(5) . .
O15 C28 C26 118.7(5) . .
C26 C28 C23 119.3(5) . .
C33 C30 N8 107.1(4) 1_554 .
C21 C31 N7 109.7(4) . .
N7 C32 N4 113.4(4) . 1_545
C30 C33 N12 109.8(4) 1_556 .
C22 C35 N11 110.2(4) . .
C19 O36 Cd1 118.0(3) . .
C24 O38 Cd1 132.6(4) . .

loop_
_geom_bond_atom_site_label_1
_geom_bond_atom_site_label_2
_geom_bond_distance
_geom_bond_site_symmetry_2
Cd1 N2 2.299(4) 2_666
Cd1 N7 2.359(4) 2_566
Cd1 N11 2.396(4) .
Cd1 N12 2.426(4) .
Cd1 O36 2.245(4) .
Cd1 O38 2.355(4) .
N2 Cd1 2.299(4) 2_666
N2 C25 1.374(6) .
N2 C27 1.314(6) .
O3 C19 1.246(7) .
N4 B5 1.544(6) .
N4 C21 1.384(6) 1_565
N4 C32 1.355(6) 1_565
B5 N6 1.545(6) .
B5 N8 1.540(6) .
B5 N18 1.536(6) .
N6 C16 1.342(6) 2_566
N6 C22 1.380(6) 2_566
N7 Cd1 2.359(4) 2_566
N7 C31 1.369(7) .
N7 C32 1.312(6) .
N8 C20 1.349(6) 1_554
N8 C30 1.380(6) .
N11 C16 1.317(6) .
N11 C35 1.364(6) .
N12 C20 1.321(6) .
N12 C33 1.371(6) .
N14 C24 1.300(8) 1_545
N14 C39 1.448(11) .
N14 C3 1.440(11) .
O15 C28 1.360(7) .
C16 N6 1.342(6) 2_566
C17 N18 1.381(6) .
C17 C25 1.350(7) .
N18 C27 1.352(6) .
C19 C23 1.503(7) .
C19 O36 1.258(7) .
C20 N8 1.349(6) 1_556
C21 N4 1.384(6) 1_545
C21 C31 1.361(7) .
C22 N6 1.380(6) 2_566
C22 C35 1.347(7) .
C23 C26 1.383(7) 2_566
C23 C28 1.406(7) .
C24 N14 1.300(8) 1_565
C24 O38 1.212(8) .
C26 C23 1.383(7) 2_566
C26 C28 1.388(7) .
C30 C33 1.355(7) 1_554
C32 N4 1.355(6) 1_545
C33 C30 1.355(7) 1_556
